data_1544907
loop_
_publ_author_name
'Kato, T.'

_publ_section_title
;
 The crystal structure of ganophyllite; monoclinic subcell
;
_journal_name_full 'Mineralogical Journal'
_journal_page_first 1
_journal_page_last 13
_journal_volume 10
_journal_year 1980
_chemical_formula_sum 'Al2.5 Ca0.7 K0.17 Mn7.5 Na0.06 O32 Si9.8'
_chemical_name_common (K,Na,Ca)0.96Mn6(Si,Al)12(O,OH)32*nH2O
_chemical_name_mineral 'ganophyllite: monoclinic subcell'
_space_group_IT_number 15
_space_group_name_H-M_alt 'I 1 2/a 1'
_symmetry_space_group_name_Hall '-I 2ya'
_symmetry_space_group_name_H-M 'I 1 2/a 1'
_cell_angle_alpha 90
_cell_angle_beta 93.96000
_cell_angle_gamma 90
_cell_formula_units_Z 8
_cell_length_a 5.53400
_cell_length_b 13.56500
_cell_length_c 25.09000
_cell_volume 1878.977
_cod_data_source_file ganophyllite.cif
_cod_data_source_block ganophyllite
_cod_original_formula_sum 'Si9.8 Al2.5 Mn7.5 Ca0.7 Na0.06 K0.17 O32'
_cod_database_code 1544907

loop_
_space_group_symop_operation_xyz
'x, y, z'
'-x, -y, -z'
'-x+1/2, y, -z'
'x+1/2, -y, z'
'x+1/2, y+1/2, z+1/2'
'-x+1/2, -y+1/2, -z+1/2'
'-x, y+1/2, -z+1/2'
'x, -y+1/2, z+1/2'

loop_
_atom_site_label
_atom_site_occupancy
_atom_site_fract_x
_atom_site_fract_y
_atom_site_fract_z
_atom_site_adp_type
_atom_site_B_iso_or_equiv
_atom_site_type_symbol
K 1.0 0.000000 0.000000 0.000000 Biso 9.876552 K
Mn1 1.0 -0.0060(4) 0.06210(10) 0.23720(10) Biso 0.798600 Mn
Mn2 1.0 0.4970(4) 0.18700(10) 0.24470(10) Biso 1.006341 Mn
T1 1.0 0.7996(10) 0.4465(4) 0.1515(2) Biso 0.762071 Si
T2 1.0 0.8011(8) 0.2188(4) 0.13820(10) Biso 1.709139 Si
T3 1.0 0.2982(5) 0.1045(2) 0.12870(10) Biso 2.687349 Si
O1 1.0 0.532(3) 0.1765(9) 0.1144(5) Biso 3.898336 O
O2 1.0 0.041(4) 0.1686(9) 0.1130(7) Biso 4.650654 O
O3 1.0 0.8115(18) 0.3349(7) 0.1253(4) Biso 1.549044 O
O4 1.0 0.0364(16) 0.5057(7) 0.1292(4) Biso 1.546680 O
O5 1.0 0.2842(18) 0.0209(8) 0.0816(5) Biso 2.906160 O
O6 1.0 0.3172(14) 0.0667(7) 0.1925(4) Biso 1.503962 O
O7 1.0 0.8188(16) 0.1966(7) 0.2007(4) Biso 1.132218 O
O8 1.0 0.8226(14) 0.4408(7) 0.2171(4) Biso 0.987568 O
OH 1.0 0.3261(15) 0.3209(7) 0.2125(4) Biso 1.047351 O
OW1 1.0 -0.0142(14) 0.0679(7) 0.0633(4) Biso 0.749354 O
OW2 1.0 0.5588(16) 0.0705(7) 0.0624(4) Biso 1.085016 O

loop_
_atom_site_aniso_label
_atom_site_aniso_U_11
_atom_site_aniso_U_22
_atom_site_aniso_U_33
_atom_site_aniso_U_12
_atom_site_aniso_U_13
_atom_site_aniso_U_23
K 5.09915 0.00000 2.19277 0.00000 -0.58038 0.00000
Mn1 0.17678 0.11041 0.31325 0.02247 0.02764 0.03395
Mn2 0.17373 0.14721 0.43855 0.02247 0.05527 0.06791
T1 0.24688 0.07360 0.25060 0.01498 0.01382 -0.03395
T2 0.66749 0.23921 0.37590 0.00749 0.04146 -0.00000
T3 1.10944 0.40482 0.50120 0.08238 0.05527 0.00000
O1 1.68549 0.40482 0.93976 -0.00749 0.85675 -0.10186
O2 2.26764 0.38642 0.93976 -0.11982 0.87333 0.13581
O3 0.72235 0.07360 0.37590 0.00749 0.11055 0.00000
O4 0.29565 0.55203 0.31325 -0.01498 0.02764 0.03395
O5 0.30174 0.47842 1.44096 -0.21718 0.35928 -0.71302
O6 0.23774 0.51523 0.37590 0.06740 0.02764 -0.10186
O7 0.31393 0.16561 0.37590 -0.00000 0.06909 0.10186
O8 0.25907 0.16561 0.31325 0.02247 0.00000 0.03395
OH 0.17068 0.11041 0.50120 -0.08987 0.00000 -0.10186
OW1 0.21031 0.11041 0.25060 0.01498 0.08291 0.00000
OW2 0.29565 0.21345 0.31325 -0.07489 0.08291 -0.06791
